data_4135480
loop_
_publ_author_name
'Ma, Senjie'
'Hill, Christopher K.'
'Olen, Casey L.'
'Hartwig, John F.'

_publ_section_title
;
 Ruthenium-Catalyzed Hydroamination of Unactivated Terminal Alkenes with
 Stoichiometric Amounts of Alkene and an Ammonia Surrogate by Sequential
 Oxidation and Reduction.
;
_journal_name_full 'Journal of the American Chemical Society'
_journal_paper_doi 10.1021/jacs.0c11043
_journal_year 2020
_chemical_formula_moiety 'C24 H52 N2 P3 Ru, C2 F6 N O4 S2'
_chemical_formula_sum 'C26 H52 F6 N3 O4 P3 Ru S2'
_chemical_formula_weight 842.80
_space_group_crystal_system monoclinic
_space_group_IT_number 14
_space_group_name_Hall '-P 2yn'
_space_group_name_H-M_alt 'P 1 21/n 1'
_atom_sites_solution_hydrogens mixed
_audit_creation_method SHELXL-2014/7
_cell_angle_alpha 90
_cell_angle_beta 106.345(3)
_cell_angle_gamma 90
_cell_formula_units_Z 4
_cell_length_a 12.6581(4)
_cell_length_b 14.3288(4)
_cell_length_c 20.7537(6)
_cell_measurement_reflns_used 26300
_cell_measurement_temperature 100(2)
_cell_measurement_theta_max 29.5620
_cell_measurement_theta_min 3.2780
_cell_volume 3612.08(19)
_computing_cell_refinement 'CrysAlisPro 1.171.40.44a (Rigaku OD, 2019)'
_computing_data_collection 'CrysAlisPro 1.171.40.44a (Rigaku OD, 2019)'
_computing_data_reduction 'CrysAlisPro 1.171.40.44a (Rigaku OD, 2019)'
_computing_molecular_graphics 'Olex2 (Dolomanov et al., 2009)'
_computing_publication_material 'Olex2 (Dolomanov et al., 2009)'
_computing_structure_refinement 'SHELXL-2014/7 (Sheldrick, 2014)'
_diffrn_ambient_temperature 100(2)
_diffrn_detector_area_resol_mean 5.8140
_diffrn_measured_fraction_theta_full 0.999
_diffrn_measured_fraction_theta_max 0.999
_diffrn_measurement_device_type 'ROD, Synergy Custom DW system, Pilatus 200K'
_diffrn_measurement_method '\w scans'
_diffrn_radiation_type MoK\a
_diffrn_radiation_wavelength 0.71073
_diffrn_reflns_av_R_equivalents 0.0659
_diffrn_reflns_av_unetI/netI 0.0416
_diffrn_reflns_Laue_measured_fraction_full 0.999
_diffrn_reflns_Laue_measured_fraction_max 0.999
_diffrn_reflns_limit_h_max 15
_diffrn_reflns_limit_h_min -15
_diffrn_reflns_limit_k_max 17
_diffrn_reflns_limit_k_min -17
_diffrn_reflns_limit_l_max 25
_diffrn_reflns_limit_l_min -25
_diffrn_reflns_number 49254
_diffrn_reflns_point_group_measured_fraction_full 0.999
_diffrn_reflns_point_group_measured_fraction_max 0.999
_diffrn_reflns_theta_full 26.369
_diffrn_reflns_theta_max 26.369
_diffrn_reflns_theta_min 2.843
_diffrn_source 'Rotating-anode X-ray tube'
_exptl_absorpt_coefficient_mu 0.749
_exptl_absorpt_correction_T_max 1.00000
_exptl_absorpt_correction_T_min 0.28562
_exptl_absorpt_correction_type multi-scan
_exptl_absorpt_process_details
;
Olex2 1.2
(compiled 2018.05.29 svn.r3508 for OlexSys, GUI svn.r5506)
;
_exptl_crystal_colour red
_exptl_crystal_density_diffrn 1.550
_exptl_crystal_description block
_exptl_crystal_F_000 1744
_exptl_crystal_size_max 0.250
_exptl_crystal_size_mid 0.110
_exptl_crystal_size_min 0.090
_refine_diff_density_max 0.719
_refine_diff_density_min -0.511
_refine_diff_density_rms 0.081
_refine_ls_extinction_method none
_refine_ls_goodness_of_fit_ref 1.033
_refine_ls_hydrogen_treatment mixed
_refine_ls_matrix_type full
_refine_ls_number_parameters 440
_refine_ls_number_reflns 7366
_refine_ls_number_restraints 6
_refine_ls_restrained_S_all 1.033
_refine_ls_R_factor_all 0.0401
_refine_ls_R_factor_gt 0.0335
_refine_ls_shift/su_max 0.003
_refine_ls_shift/su_mean 0.000
_refine_ls_structure_factor_coef Fsqd
_refine_ls_weighting_details 'w=1/[\s^2^(Fo^2^)+(0.0365P)^2^+3.3656P] where P=(Fo^2^+2Fc^2^)/3'
_refine_ls_weighting_scheme calc
_refine_ls_wR_factor_gt 0.0794
_refine_ls_wR_factor_ref 0.0819
_reflns_Friedel_coverage 0.000
_reflns_number_gt 6458
_reflns_number_total 7366
_reflns_threshold_expression 'I > 2\s(I)'
_cod_data_source_file ja0c11043_si_004.cif
_cod_data_source_block Ma004_Hartwig
_cod_original_sg_symbol_H-M 'P 21/n'
_cod_database_code 4135480
_shelx_shelxl_version_number 2014/7
_shelx_space_group_comment
;
The symmetry employed for this shelxl refinement is uniquely defined
by the following loop, which should always be used as a source of
symmetry information in preference to the above space-group names.
They are only intended as comments.
;
_shelx_estimated_absorpt_t_min 0.835
_shelx_estimated_absorpt_t_max 0.936

loop_
_space_group_symop_operation_xyz
'x, y, z'
'-x+1/2, y+1/2, -z+1/2'
'-x, -y, -z'
'x-1/2, -y-1/2, z-1/2'

loop_
_atom_site_label
_atom_site_type_symbol
_atom_site_fract_x
_atom_site_fract_y
_atom_site_fract_z
_atom_site_U_iso_or_equiv
_atom_site_adp_type
_atom_site_occupancy
_atom_site_site_symmetry_order
_atom_site_calc_flag
_atom_site_refinement_flags_posn
_atom_site_refinement_flags_adp
_atom_site_refinement_flags_occupancy
_atom_site_disorder_assembly
_atom_site_disorder_group
Ru1 Ru 0.69689(2) 0.78680(2) 0.56882(2) 0.01227(7) Uani 1 1 d . . . . .
P1 P 0.84395(5) 0.80786(4) 0.66156(3) 0.01599(13) Uani 1 1 d . . . . .
P2 P 0.74141(5) 0.90000(4) 0.50790(3) 0.01490(13) Uani 1 1 d . . . . .
P3 P 0.77222(5) 0.66776(4) 0.52384(3) 0.01637(13) Uani 1 1 d . . . . .
N1 N 0.52158(16) 0.76810(14) 0.51290(10) 0.0167(4) Uani 1 1 d . . . . .
N43 N 0.58117(17) 0.82950(17) 0.61452(11) 0.0250(5) Uani 1 1 d . . . . .
C1 C 0.4449(2) 0.72763(18) 0.46269(13) 0.0220(5) Uani 1 1 d . . . . .
H1 H 0.4664 0.7054 0.4251 0.026 Uiso 1 1 calc R U . . .
C2 C 0.3370(2) 0.71646(18) 0.46248(14) 0.0253(6) Uani 1 1 d . . . . .
H2 H 0.2853 0.6880 0.4254 0.030 Uiso 1 1 calc R U . . .
C3 C 0.3046(2) 0.74782(18) 0.51807(14) 0.0250(6) Uani 1 1 d . . . . .
C4 C 0.1855(2) 0.7385(2) 0.51744(18) 0.0396(7) Uani 1 1 d . . . . .
H4A H 0.1774 0.7567 0.5613 0.059 Uiso 1 1 calc R U . . .
H4B H 0.1619 0.6735 0.5080 0.059 Uiso 1 1 calc R U . . .
H4C H 0.1398 0.7790 0.4826 0.059 Uiso 1 1 calc R U . . .
C5 C 0.3823(2) 0.78684(18) 0.57114(13) 0.0238(5) Uani 1 1 d . . . . .
H5 H 0.3624 0.8075 0.6096 0.029 Uiso 1 1 calc R U . . .
C6 C 0.4916(2) 0.79611(17) 0.56831(12) 0.0189(5) Uani 1 1 d . . . . .
C7 C 0.8164(2) 0.9003(2) 0.71580(12) 0.0273(6) Uani 1 1 d . . . . .
H7A H 0.8151 0.9605 0.6921 0.033 Uiso 1 1 calc R U . . .
H7B H 0.7415 0.8900 0.7204 0.033 Uiso 1 1 calc R U . . .
C8 C 0.8939(3) 0.9110(3) 0.78561(15) 0.0507(9) Uani 1 1 d . . . . .
H8A H 0.9677 0.9264 0.7825 0.076 Uiso 1 1 calc R U . . .
H8B H 0.8966 0.8523 0.8103 0.076 Uiso 1 1 calc R U . . .
H8C H 0.8675 0.9611 0.8092 0.076 Uiso 1 1 calc R U . . .
C9 C 0.98230(19) 0.83790(18) 0.65470(12) 0.0215(5) Uani 1 1 d . . . . .
H9A H 0.9877 0.8140 0.6110 0.026 Uiso 1 1 calc R U . . .
H9B H 0.9869 0.9068 0.6530 0.026 Uiso 1 1 calc R U . . .
C10 C 1.0834(2) 0.8038(2) 0.70862(16) 0.0409(8) Uani 1 1 d . . . . .
H10A H 1.1500 0.8273 0.6990 0.061 Uiso 1 1 calc R U . . .
H10B H 1.0845 0.7354 0.7089 0.061 Uiso 1 1 calc R U . . .
H10C H 1.0805 0.8267 0.7526 0.061 Uiso 1 1 calc R U . . .
C11 C 0.8677(2) 0.70525(18) 0.71698(12) 0.0234(5) Uani 1 1 d . . . . .
H11A H 0.8941 0.6531 0.6943 0.028 Uiso 1 1 calc R U . . .
H11B H 0.9264 0.7201 0.7585 0.028 Uiso 1 1 calc R U . . .
C12 C 0.7652(2) 0.6735(2) 0.73602(14) 0.0342(7) Uani 1 1 d . . . . .
H12A H 0.7043 0.6646 0.6952 0.051 Uiso 1 1 calc R U . . .
H12B H 0.7449 0.7210 0.7643 0.051 Uiso 1 1 calc R U . . .
H12C H 0.7807 0.6145 0.7608 0.051 Uiso 1 1 calc R U . . .
C13 C 0.6260(2) 0.93740(19) 0.43720(12) 0.0241(6) Uani 1 1 d . . . . .
H13A H 0.5598 0.9426 0.4534 0.029 Uiso 1 1 calc R U . . .
H13B H 0.6427 1.0007 0.4237 0.029 Uiso 1 1 calc R U . . .
C14 C 0.5972(3) 0.8758(2) 0.37490(13) 0.0350(7) Uani 1 1 d . . . . .
H14A H 0.5390 0.9056 0.3395 0.053 Uiso 1 1 calc R U . . .
H14B H 0.5714 0.8150 0.3859 0.053 Uiso 1 1 calc R U . . .
H14C H 0.6627 0.8671 0.3592 0.053 Uiso 1 1 calc R U . . .
C15 C 0.8563(2) 0.88957(18) 0.47071(12) 0.0201(5) Uani 1 1 d . . . . .
H15A H 0.9243 0.8780 0.5074 0.024 Uiso 1 1 calc R U . . .
H15B H 0.8433 0.8338 0.4413 0.024 Uiso 1 1 calc R U . . .
C16 C 0.8774(2) 0.97282(19) 0.42958(13) 0.0251(6) Uani 1 1 d . . . . .
H16A H 0.8116 0.9847 0.3922 0.038 Uiso 1 1 calc R U . . .
H16B H 0.9397 0.9587 0.4118 0.038 Uiso 1 1 calc R U . . .
H16C H 0.8945 1.0282 0.4584 0.038 Uiso 1 1 calc R U . . .
C17 C 0.7722(2) 1.00986(17) 0.55443(12) 0.0204(5) Uani 1 1 d . . . . .
H17A H 0.8373 1.0004 0.5936 0.024 Uiso 1 1 calc R U . . .
H17B H 0.7918 1.0573 0.5251 0.024 Uiso 1 1 calc R U . . .
C18 C 0.6777(2) 1.04773(19) 0.57940(13) 0.0273(6) Uani 1 1 d . . . . .
H18A H 0.6192 1.0713 0.5412 0.041 Uiso 1 1 calc R U . . .
H18B H 0.7050 1.0986 0.6113 0.041 Uiso 1 1 calc R U . . .
H18C H 0.6486 0.9976 0.6016 0.041 Uiso 1 1 calc R U . . .
C19 C 0.7403(2) 0.56147(18) 0.56414(13) 0.0230(5) Uani 1 1 d . . . . .
H19A H 0.7629 0.5064 0.5424 0.028 Uiso 1 1 calc R U . . .
H19B H 0.7838 0.5614 0.6119 0.028 Uiso 1 1 calc R U . . .
C20 C 0.6182(2) 0.55253(19) 0.56004(13) 0.0264(6) Uani 1 1 d . . . . .
H20A H 0.5740 0.5597 0.5133 0.040 Uiso 1 1 calc R U . . .
H20B H 0.5980 0.6012 0.5876 0.040 Uiso 1 1 calc R U . . .
H20C H 0.6044 0.4910 0.5766 0.040 Uiso 1 1 calc R U . . .
C21 C 0.7101(2) 0.64437(18) 0.43365(12) 0.0243(5) Uani 1 1 d . . . . .
H21A H 0.6351 0.6715 0.4208 0.029 Uiso 1 1 calc R U . . .
H21B H 0.7534 0.6789 0.4085 0.029 Uiso 1 1 calc R U . . .
C22 C 0.7007(3) 0.5436(2) 0.40951(14) 0.0363(7) Uani 1 1 d . . . . .
H22A H 0.6718 0.5421 0.3605 0.054 Uiso 1 1 calc R U . . .
H22B H 0.6506 0.5095 0.4295 0.054 Uiso 1 1 calc R U . . .
H22C H 0.7735 0.5142 0.4230 0.054 Uiso 1 1 calc R U . . .
C23A C 0.9168(17) 0.6570(13) 0.5205(6) 0.024(3) Uani 0.451(7) 1 d . U P A 1
H23A H 0.9184 0.6176 0.4816 0.029 Uiso 0.451(7) 1 calc R U P A 1
H23B H 0.9444 0.7197 0.5133 0.029 Uiso 0.451(7) 1 calc R U P A 1
C24A C 0.9939(5) 0.6147(4) 0.5840(3) 0.0258(16) Uani 0.451(7) 1 d . U P A 1
H24A H 1.0695 0.6151 0.5804 0.039 Uiso 0.451(7) 1 calc R U P A 1
H24B H 0.9715 0.5504 0.5892 0.039 Uiso 0.451(7) 1 calc R U P A 1
H24C H 0.9903 0.6516 0.6231 0.039 Uiso 0.451(7) 1 calc R U P A 1
C23B C 0.9225(11) 0.6494(9) 0.5413(5) 0.024(2) Uani 0.549(7) 1 d . U P A 2
H23C H 0.9544 0.7063 0.5271 0.029 Uiso 0.549(7) 1 calc R U P A 2
H23D H 0.9540 0.6436 0.5905 0.029 Uiso 0.549(7) 1 calc R U P A 2
C24B C 0.9604(4) 0.5677(4) 0.5094(3) 0.0355(15) Uani 0.549(7) 1 d . U P A 2
H24D H 0.9334 0.5734 0.4604 0.053 Uiso 0.549(7) 1 calc R U P A 2
H24E H 0.9317 0.5102 0.5237 0.053 Uiso 0.549(7) 1 calc R U P A 2
H24F H 1.0411 0.5658 0.5230 0.053 Uiso 0.549(7) 1 calc R U P A 2
S1 S 0.97419(6) 0.39333(5) 0.70462(3) 0.02743(15) Uani 1 1 d . . . . .
S2 S 1.01894(8) 0.20664(5) 0.69208(4) 0.03807(19) Uani 1 1 d . . . . .
F1 F 1.17640(15) 0.40676(16) 0.69701(11) 0.0542(5) Uani 1 1 d . . . . .
F2 F 1.10509(17) 0.53600(14) 0.71508(11) 0.0551(5) Uani 1 1 d . . . . .
F3 F 1.15819(16) 0.43680(15) 0.79425(9) 0.0532(5) Uani 1 1 d . . . . .
F4 F 1.18818(16) 0.17940(19) 0.79663(12) 0.0729(8) Uani 1 1 d . . . . .
F5 F 1.12418(17) 0.05694(13) 0.73941(9) 0.0498(5) Uani 1 1 d . . . . .
F6 F 1.03880(19) 0.12060(14) 0.80512(10) 0.0562(6) Uani 1 1 d . . . . .
O1 O 0.91838(18) 0.44574(15) 0.74357(12) 0.0426(5) Uani 1 1 d . . . . .
O2 O 0.93785(19) 0.39967(15) 0.63332(10) 0.0433(5) Uani 1 1 d . . . . .
O3 O 0.9257(2) 0.1513(2) 0.66306(15) 0.0763(10) Uani 1 1 d . . . . .
O4 O 1.0942(4) 0.22509(18) 0.65398(16) 0.0889(13) Uani 1 1 d . . . . .
N23 N 0.9921(2) 0.29195(16) 0.73323(12) 0.0367(6) Uani 1 1 d . . . . .
C25 C 1.1111(2) 0.4455(2) 0.72890(15) 0.0326(6) Uani 1 1 d . . . . .
C26 C 1.0974(2) 0.1380(2) 0.76280(14) 0.0334(7) Uani 1 1 d . . . . .
H43 H 0.576(2) 0.846(2) 0.6510(16) 0.027(8) Uiso 1 1 d . . . . .

loop_
_atom_site_aniso_label
_atom_site_aniso_U_11
_atom_site_aniso_U_22
_atom_site_aniso_U_33
_atom_site_aniso_U_23
_atom_site_aniso_U_13
_atom_site_aniso_U_12
Ru1 0.01303(10) 0.01274(11) 0.01102(10) 0.00037(6) 0.00337(7) 0.00059(7)
P1 0.0167(3) 0.0175(3) 0.0123(3) 0.0006(2) 0.0018(2) 0.0000(2)
P2 0.0165(3) 0.0134(3) 0.0137(3) 0.0014(2) 0.0025(2) -0.0011(2)
P3 0.0153(3) 0.0128(3) 0.0207(3) -0.0024(2) 0.0046(2) 0.0003(2)
N1 0.0146(10) 0.0174(10) 0.0178(10) 0.0025(8) 0.0038(8) 0.0014(8)
N43 0.0222(11) 0.0386(14) 0.0161(11) -0.0057(10) 0.0086(9) 0.0008(10)
C1 0.0216(13) 0.0205(13) 0.0221(12) -0.0002(10) 0.0032(10) -0.0001(10)
C2 0.0202(13) 0.0196(14) 0.0317(14) -0.0016(10) 0.0001(11) -0.0028(10)
C3 0.0212(13) 0.0173(13) 0.0369(15) 0.0087(11) 0.0089(11) 0.0020(10)
C4 0.0268(16) 0.0338(17) 0.059(2) -0.0003(15) 0.0141(14) -0.0037(13)
C5 0.0218(13) 0.0258(14) 0.0268(13) 0.0072(10) 0.0120(11) 0.0038(10)
C6 0.0196(12) 0.0186(13) 0.0193(12) 0.0047(9) 0.0069(10) 0.0036(9)
C7 0.0319(15) 0.0325(16) 0.0162(12) -0.0058(10) 0.0045(11) 0.0042(12)
C8 0.071(2) 0.050(2) 0.0205(15) -0.0145(14) -0.0044(15) 0.0084(18)
C9 0.0177(12) 0.0226(14) 0.0218(12) -0.0014(10) 0.0018(10) -0.0024(10)
C10 0.0197(14) 0.055(2) 0.0400(17) 0.0096(15) -0.0055(12) -0.0041(13)
C11 0.0245(13) 0.0251(14) 0.0165(12) 0.0076(10) -0.0010(10) -0.0002(10)
C12 0.0395(17) 0.0364(17) 0.0278(14) 0.0121(12) 0.0111(12) -0.0048(13)
C13 0.0217(13) 0.0238(14) 0.0221(13) 0.0078(10) -0.0015(10) -0.0012(10)
C14 0.0401(17) 0.0290(16) 0.0246(14) 0.0068(11) -0.0094(12) -0.0125(13)
C15 0.0228(12) 0.0206(13) 0.0174(11) -0.0007(9) 0.0068(10) -0.0025(10)
C16 0.0295(14) 0.0248(14) 0.0229(13) 0.0039(10) 0.0105(11) -0.0045(11)
C17 0.0268(13) 0.0145(12) 0.0206(12) 0.0001(9) 0.0079(10) -0.0015(10)
C18 0.0357(15) 0.0207(14) 0.0282(13) 0.0023(11) 0.0135(12) 0.0061(11)
C19 0.0257(13) 0.0166(13) 0.0233(13) -0.0001(10) 0.0015(10) -0.0010(10)
C20 0.0303(14) 0.0215(14) 0.0238(13) 0.0068(10) 0.0017(11) -0.0074(11)
C21 0.0319(14) 0.0234(14) 0.0189(12) -0.0056(10) 0.0094(10) 0.0000(11)
C22 0.0550(19) 0.0278(16) 0.0268(14) -0.0106(12) 0.0125(13) -0.0095(14)
C23A 0.024(4) 0.017(4) 0.027(6) 0.006(4) 0.001(5) 0.002(3)
C24A 0.023(3) 0.027(3) 0.027(3) 0.001(2) 0.007(2) 0.003(2)
C23B 0.010(4) 0.020(4) 0.042(6) -0.006(5) 0.007(5) 0.002(3)
C24B 0.027(3) 0.025(3) 0.058(4) -0.002(2) 0.017(2) 0.005(2)
S1 0.0313(4) 0.0223(4) 0.0315(4) 0.0003(3) 0.0134(3) 0.0041(3)
S2 0.0693(6) 0.0227(4) 0.0212(3) -0.0022(3) 0.0111(3) 0.0102(3)
F1 0.0398(11) 0.0695(15) 0.0649(13) -0.0138(11) 0.0335(10) 0.0008(10)
F2 0.0573(12) 0.0338(11) 0.0797(15) 0.0046(10) 0.0285(11) -0.0101(9)
F3 0.0536(12) 0.0636(14) 0.0361(10) -0.0104(9) 0.0022(9) -0.0079(10)
F4 0.0342(11) 0.0995(19) 0.0719(15) -0.0451(14) -0.0065(10) 0.0100(11)
F5 0.0696(13) 0.0374(11) 0.0401(10) -0.0011(8) 0.0115(9) 0.0246(9)
F6 0.0952(16) 0.0397(12) 0.0455(11) 0.0155(9) 0.0389(11) 0.0190(11)
O1 0.0406(12) 0.0326(12) 0.0655(15) -0.0057(10) 0.0326(11) 0.0040(10)
O2 0.0538(14) 0.0338(13) 0.0343(12) 0.0048(9) -0.0005(10) 0.0085(10)
O3 0.0680(18) 0.0545(18) 0.0747(19) -0.0385(15) -0.0319(15) 0.0158(14)
O4 0.200(4) 0.0299(14) 0.078(2) 0.0028(13) 0.106(2) 0.0181(18)
N23 0.0658(18) 0.0215(13) 0.0295(13) 0.0000(10) 0.0241(12) 0.0057(11)
C25 0.0357(16) 0.0321(17) 0.0342(15) -0.0021(12) 0.0171(13) 0.0004(12)
C26 0.0364(16) 0.0314(16) 0.0321(15) -0.0047(12) 0.0094(13) 0.0081(13)

loop_
_atom_type_symbol
_atom_type_description
_atom_type_scat_dispersion_real
_atom_type_scat_dispersion_imag
_atom_type_scat_source
C C 0.0033 0.0016 'International Tables Vol C Tables 4.2.6.8 and 6.1.1.4'
H H 0.0000 0.0000 'International Tables Vol C Tables 4.2.6.8 and 6.1.1.4'
F F 0.0171 0.0103 'International Tables Vol C Tables 4.2.6.8 and 6.1.1.4'
N N 0.0061 0.0033 'International Tables Vol C Tables 4.2.6.8 and 6.1.1.4'
O O 0.0106 0.0060 'International Tables Vol C Tables 4.2.6.8 and 6.1.1.4'
P P 0.1023 0.0942 'International Tables Vol C Tables 4.2.6.8 and 6.1.1.4'
Ru Ru -1.2594 0.8363 'International Tables Vol C Tables 4.2.6.8 and 6.1.1.4'
S S 0.1246 0.1234 'International Tables Vol C Tables 4.2.6.8 and 6.1.1.4'

loop_
_geom_angle_atom_site_label_1
_geom_angle_atom_site_label_2
_geom_angle_atom_site_label_3
_geom_angle
_geom_angle_site_symmetry_1
_geom_angle_site_symmetry_3
_geom_angle_publ_flag
N43 Ru1 N1 62.41(8) . . ?
N43 Ru1 P2 111.94(7) . . ?
N1 Ru1 P2 99.63(5) . . ?
N43 Ru1 P3 148.11(7) . . ?
N1 Ru1 P3 99.68(5) . . ?
P2 Ru1 P3 96.36(2) . . ?
N43 Ru1 P1 95.13(6) . . ?
N1 Ru1 P1 156.21(5) . . ?
P2 Ru1 P1 96.06(2) . . ?
P3 Ru1 P1 96.21(2) . . ?
N43 Ru1 C6 30.98(8) . . ?
N1 Ru1 C6 31.78(7) . . ?
P2 Ru1 C6 111.91(5) . . ?
P3 Ru1 C6 124.75(6) . . ?
P1 Ru1 C6 124.88(6) . . ?
C7 P1 C11 102.67(13) . . ?
C7 P1 C9 103.12(13) . . ?
C11 P1 C9 104.07(12) . . ?
C7 P1 Ru1 111.17(9) . . ?
C11 P1 Ru1 111.80(8) . . ?
C9 P1 Ru1 122.00(8) . . ?
C17 P2 C15 102.47(11) . . ?
C17 P2 C13 100.01(12) . . ?
C15 P2 C13 103.57(12) . . ?
C17 P2 Ru1 112.18(8) . . ?
C15 P2 Ru1 122.51(8) . . ?
C13 P2 Ru1 113.29(9) . . ?
C19 P3 C21 103.05(12) . . ?
C19 P3 C23B 98.0(4) . . ?
C21 P3 C23B 107.1(4) . . ?
C19 P3 C23A 107.1(5) . . ?
C21 P3 C23A 95.2(4) . . ?
C19 P3 Ru1 105.25(9) . . ?
C21 P3 Ru1 116.33(9) . . ?
C23B P3 Ru1 123.5(4) . . ?
C23A P3 Ru1 127.4(6) . . ?
C1 N1 C6 118.0(2) . . ?
C1 N1 Ru1 149.38(17) . . ?
C6 N1 Ru1 89.90(14) . . ?
C6 N43 Ru1 97.61(16) . . ?
C6 N43 H43 119(2) . . ?
Ru1 N43 H43 141(2) . . ?
N1 C1 C2 123.7(2) . . ?
N1 C1 H1 118.2 . . ?
C2 C1 H1 118.2 . . ?
C1 C2 C3 118.7(2) . . ?
C1 C2 H2 120.7 . . ?
C3 C2 H2 120.7 . . ?
C5 C3 C2 118.8(2) . . ?
C5 C3 C4 122.1(3) . . ?
C2 C3 C4 119.1(3) . . ?
C3 C4 H4A 109.5 . . ?
C3 C4 H4B 109.5 . . ?
H4A C4 H4B 109.5 . . ?
C3 C4 H4C 109.5 . . ?
H4A C4 H4C 109.5 . . ?
H4B C4 H4C 109.5 . . ?
C3 C5 C6 119.7(2) . . ?
C3 C5 H5 120.1 . . ?
C6 C5 H5 120.1 . . ?
N43 C6 N1 108.9(2) . . ?
N43 C6 C5 130.0(2) . . ?
N1 C6 C5 121.0(2) . . ?
N43 C6 Ru1 51.41(12) . . ?
N1 C6 Ru1 58.32(12) . . ?
C5 C6 Ru1 171.27(18) . . ?
C8 C7 P1 118.5(2) . . ?
C8 C7 H7A 107.7 . . ?
P1 C7 H7A 107.7 . . ?
C8 C7 H7B 107.7 . . ?
P1 C7 H7B 107.7 . . ?
H7A C7 H7B 107.1 . . ?
C7 C8 H8A 109.5 . . ?
C7 C8 H8B 109.5 . . ?
H8A C8 H8B 109.5 . . ?
C7 C8 H8C 109.5 . . ?
H8A C8 H8C 109.5 . . ?
H8B C8 H8C 109.5 . . ?
C10 C9 P1 119.1(2) . . ?
C10 C9 H9A 107.5 . . ?
P1 C9 H9A 107.5 . . ?
C10 C9 H9B 107.5 . . ?
P1 C9 H9B 107.5 . . ?
H9A C9 H9B 107.0 . . ?
C9 C10 H10A 109.5 . . ?
C9 C10 H10B 109.5 . . ?
H10A C10 H10B 109.5 . . ?
C9 C10 H10C 109.5 . . ?
H10A C10 H10C 109.5 . . ?
H10B C10 H10C 109.5 . . ?
C12 C11 P1 113.52(19) . . ?
C12 C11 H11A 108.9 . . ?
P1 C11 H11A 108.9 . . ?
C12 C11 H11B 108.9 . . ?
P1 C11 H11B 108.9 . . ?
H11A C11 H11B 107.7 . . ?
C11 C12 H12A 109.5 . . ?
C11 C12 H12B 109.5 . . ?
H12A C12 H12B 109.5 . . ?
C11 C12 H12C 109.5 . . ?
H12A C12 H12C 109.5 . . ?
H12B C12 H12C 109.5 . . ?
C14 C13 P2 117.1(2) . . ?
C14 C13 H13A 108.0 . . ?
P2 C13 H13A 108.0 . . ?
C14 C13 H13B 108.0 . . ?
P2 C13 H13B 108.0 . . ?
H13A C13 H13B 107.3 . . ?
C13 C14 H14A 109.5 . . ?
C13 C14 H14B 109.5 . . ?
H14A C14 H14B 109.5 . . ?
C13 C14 H14C 109.5 . . ?
H14A C14 H14C 109.5 . . ?
H14B C14 H14C 109.5 . . ?
C16 C15 P2 116.97(18) . . ?
C16 C15 H15A 108.1 . . ?
P2 C15 H15A 108.1 . . ?
C16 C15 H15B 108.1 . . ?
P2 C15 H15B 108.1 . . ?
H15A C15 H15B 107.3 . . ?
C15 C16 H16A 109.5 . . ?
C15 C16 H16B 109.5 . . ?
H16A C16 H16B 109.5 . . ?
C15 C16 H16C 109.5 . . ?
H16A C16 H16C 109.5 . . ?
H16B C16 H16C 109.5 . . ?
C18 C17 P2 114.42(18) . . ?
C18 C17 H17A 108.7 . . ?
P2 C17 H17A 108.7 . . ?
C18 C17 H17B 108.7 . . ?
P2 C17 H17B 108.7 . . ?
H17A C17 H17B 107.6 . . ?
C17 C18 H18A 109.5 . . ?
C17 C18 H18B 109.5 . . ?
H18A C18 H18B 109.5 . . ?
C17 C18 H18C 109.5 . . ?
H18A C18 H18C 109.5 . . ?
H18B C18 H18C 109.5 . . ?
C20 C19 P3 113.13(17) . . ?
C20 C19 H19A 109.0 . . ?
P3 C19 H19A 109.0 . . ?
C20 C19 H19B 109.0 . . ?
P3 C19 H19B 109.0 . . ?
H19A C19 H19B 107.8 . . ?
C19 C20 H20A 109.5 . . ?
C19 C20 H20B 109.5 . . ?
H20A C20 H20B 109.5 . . ?
C19 C20 H20C 109.5 . . ?
H20A C20 H20C 109.5 . . ?
H20B C20 H20C 109.5 . . ?
C22 C21 P3 118.5(2) . . ?
C22 C21 H21A 107.7 . . ?
P3 C21 H21A 107.7 . . ?
C22 C21 H21B 107.7 . . ?
P3 C21 H21B 107.7 . . ?
H21A C21 H21B 107.1 . . ?
C21 C22 H22A 109.5 . . ?
C21 C22 H22B 109.5 . . ?
H22A C22 H22B 109.5 . . ?
C21 C22 H22C 109.5 . . ?
H22A C22 H22C 109.5 . . ?
H22B C22 H22C 109.5 . . ?
C24A C23A P3 113.5(9) . . ?
C24A C23A H23A 108.9 . . ?
P3 C23A H23A 108.9 . . ?
C24A C23A H23B 108.9 . . ?
P3 C23A H23B 108.9 . . ?
H23A C23A H23B 107.7 . . ?
C23A C24A H24A 109.5 . . ?
C23A C24A H24B 109.5 . . ?
H24A C24A H24B 109.5 . . ?
C23A C24A H24C 109.5 . . ?
H24A C24A H24C 109.5 . . ?
H24B C24A H24C 109.5 . . ?
C24B C23B P3 117.8(8) . . ?
C24B C23B H23C 107.9 . . ?
P3 C23B H23C 107.9 . . ?
C24B C23B H23D 107.9 . . ?
P3 C23B H23D 107.9 . . ?
H23C C23B H23D 107.2 . . ?
C23B C24B H24D 109.5 . . ?
C23B C24B H24E 109.5 . . ?
H24D C24B H24E 109.5 . . ?
C23B C24B H24F 109.5 . . ?
H24D C24B H24F 109.5 . . ?
H24E C24B H24F 109.5 . . ?
O2 S1 O1 119.24(14) . . ?
O2 S1 N23 115.12(13) . . ?
O1 S1 N23 108.44(14) . . ?
O2 S1 C25 105.37(14) . . ?
O1 S1 C25 102.19(13) . . ?
N23 S1 C25 104.54(15) . . ?
O3 S2 O4 118.6(2) . . ?
O3 S2 N23 112.63(17) . . ?
O4 S2 N23 115.80(15) . . ?
O3 S2 C26 104.07(17) . . ?
O4 S2 C26 104.50(18) . . ?
N23 S2 C26 97.69(13) . . ?
S1 N23 S2 122.95(16) . . ?
F1 C25 F3 108.0(2) . . ?
F1 C25 F2 108.0(2) . . ?
F3 C25 F2 107.2(2) . . ?
F1 C25 S1 111.7(2) . . ?
F3 C25 S1 111.3(2) . . ?
F2 C25 S1 110.4(2) . . ?
F4 C26 F6 107.5(3) . . ?
F4 C26 F5 108.3(2) . . ?
F6 C26 F5 108.9(3) . . ?
F4 C26 S2 112.8(2) . . ?
F6 C26 S2 111.0(2) . . ?
F5 C26 S2 108.29(19) . . ?

loop_
_geom_bond_atom_site_label_1
_geom_bond_atom_site_label_2
_geom_bond_distance
_geom_bond_site_symmetry_2
_geom_bond_publ_flag
Ru1 N43 2.050(2) . ?
Ru1 N1 2.2121(19) . ?
Ru1 P2 2.2245(6) . ?
Ru1 P3 2.2784(6) . ?
Ru1 P1 2.2900(6) . ?
Ru1 C6 2.599(2) . ?
P1 C7 1.834(3) . ?
P1 C11 1.839(2) . ?
P1 C9 1.847(2) . ?
P2 C17 1.830(2) . ?
P2 C15 1.835(2) . ?
P2 C13 1.835(2) . ?
P3 C19 1.837(3) . ?
P3 C21 1.845(2) . ?
P3 C23B 1.852(14) . ?
P3 C23A 1.86(2) . ?
N1 C1 1.340(3) . ?
N1 C6 1.369(3) . ?
N43 C6 1.350(3) . ?
N43 H43 0.81(3) . ?
C1 C2 1.375(4) . ?
C1 H1 0.9500 . ?
C2 C3 1.402(4) . ?
C2 H2 0.9500 . ?
C3 C5 1.372(4) . ?
C3 C4 1.511(4) . ?
C4 H4A 0.9800 . ?
C4 H4B 0.9800 . ?
C4 H4C 0.9800 . ?
C5 C6 1.407(3) . ?
C5 H5 0.9500 . ?
C7 C8 1.511(4) . ?
C7 H7A 0.9900 . ?
C7 H7B 0.9900 . ?
C8 H8A 0.9800 . ?
C8 H8B 0.9800 . ?
C8 H8C 0.9800 . ?
C9 C10 1.524(4) . ?
C9 H9A 0.9900 . ?
C9 H9B 0.9900 . ?
C10 H10A 0.9800 . ?
C10 H10B 0.9800 . ?
C10 H10C 0.9800 . ?
C11 C12 1.527(4) . ?
C11 H11A 0.9900 . ?
C11 H11B 0.9900 . ?
C12 H12A 0.9800 . ?
C12 H12B 0.9800 . ?
C12 H12C 0.9800 . ?
C13 C14 1.523(4) . ?
C13 H13A 0.9900 . ?
C13 H13B 0.9900 . ?
C14 H14A 0.9800 . ?
C14 H14B 0.9800 . ?
C14 H14C 0.9800 . ?
C15 C16 1.533(3) . ?
C15 H15A 0.9900 . ?
C15 H15B 0.9900 . ?
C16 H16A 0.9800 . ?
C16 H16B 0.9800 . ?
C16 H16C 0.9800 . ?
C17 C18 1.530(3) . ?
C17 H17A 0.9900 . ?
C17 H17B 0.9900 . ?
C18 H18A 0.9800 . ?
C18 H18B 0.9800 . ?
C18 H18C 0.9800 . ?
C19 C20 1.528(4) . ?
C19 H19A 0.9900 . ?
C19 H19B 0.9900 . ?
C20 H20A 0.9800 . ?
C20 H20B 0.9800 . ?
C20 H20C 0.9800 . ?
C21 C22 1.522(4) . ?
C21 H21A 0.9900 . ?
C21 H21B 0.9900 . ?
C22 H22A 0.9800 . ?
C22 H22B 0.9800 . ?
C22 H22C 0.9800 . ?
C23A C24A 1.527(14) . ?
C23A H23A 0.9900 . ?
C23A H23B 0.9900 . ?
C24A H24A 0.9800 . ?
C24A H24B 0.9800 . ?
C24A H24C 0.9800 . ?
C23B C24B 1.488(14) . ?
C23B H23C 0.9900 . ?
C23B H23D 0.9900 . ?
C24B H24D 0.9800 . ?
C24B H24E 0.9800 . ?
C24B H24F 0.9800 . ?
S1 O2 1.424(2) . ?
S1 O1 1.427(2) . ?
S1 N23 1.562(2) . ?
S1 C25 1.823(3) . ?
S2 O3 1.408(3) . ?
S2 O4 1.424(3) . ?
S2 N23 1.582(2) . ?
S2 C26 1.813(3) . ?
F1 C25 1.318(3) . ?
F2 C25 1.326(4) . ?
F3 C25 1.325(3) . ?
F4 C26 1.308(4) . ?
F5 C26 1.339(3) . ?
F6 C26 1.323(3) . ?

loop_
_geom_torsion_atom_site_label_1
_geom_torsion_atom_site_label_2
_geom_torsion_atom_site_label_3
_geom_torsion_atom_site_label_4
_geom_torsion
_geom_torsion_site_symmetry_1
_geom_torsion_site_symmetry_2
_geom_torsion_site_symmetry_3
_geom_torsion_site_symmetry_4
_geom_torsion_publ_flag
C6 N1 C1 C2 3.0(4) . . . . ?
Ru1 N1 C1 C2 156.3(2) . . . . ?
N1 C1 C2 C3 -0.9(4) . . . . ?
C1 C2 C3 C5 -1.2(4) . . . . ?
C1 C2 C3 C4 178.2(3) . . . . ?
C2 C3 C5 C6 1.1(4) . . . . ?
C4 C3 C5 C6 -178.3(2) . . . . ?
Ru1 N43 C6 N1 -10.3(2) . . . . ?
Ru1 N43 C6 C5 168.9(2) . . . . ?
C1 N1 C6 N43 176.2(2) . . . . ?
Ru1 N1 C6 N43 9.4(2) . . . . ?
C1 N1 C6 C5 -3.0(3) . . . . ?
Ru1 N1 C6 C5 -169.8(2) . . . . ?
C1 N1 C6 Ru1 166.8(2) . . . . ?
C3 C5 C6 N43 -178.0(3) . . . . ?
C3 C5 C6 N1 1.0(4) . . . . ?
C11 P1 C7 C8 48.2(3) . . . . ?
C9 P1 C7 C8 -59.7(3) . . . . ?
Ru1 P1 C7 C8 167.9(2) . . . . ?
C7 P1 C9 C10 85.7(2) . . . . ?
C11 P1 C9 C10 -21.2(3) . . . . ?
Ru1 P1 C9 C10 -148.7(2) . . . . ?
C7 P1 C11 C12 66.8(2) . . . . ?
C9 P1 C11 C12 174.0(2) . . . . ?
Ru1 P1 C11 C12 -52.5(2) . . . . ?
C17 P2 C13 C14 161.6(2) . . . . ?
C15 P2 C13 C14 56.1(2) . . . . ?
Ru1 P2 C13 C14 -78.8(2) . . . . ?
C17 P2 C15 C16 -53.5(2) . . . . ?
C13 P2 C15 C16 50.2(2) . . . . ?
Ru1 P2 C15 C16 179.69(15) . . . . ?
C15 P2 C17 C18 168.02(18) . . . . ?
C13 P2 C17 C18 61.6(2) . . . . ?
Ru1 P2 C17 C18 -58.79(19) . . . . ?
C21 P3 C19 C20 -70.7(2) . . . . ?
C23B P3 C19 C20 179.6(4) . . . . ?
C23A P3 C19 C20 -170.4(5) . . . . ?
Ru1 P3 C19 C20 51.64(19) . . . . ?
C19 P3 C21 C22 -28.6(2) . . . . ?
C23B P3 C21 C22 74.1(5) . . . . ?
C23A P3 C21 C22 80.3(6) . . . . ?
Ru1 P3 C21 C22 -143.2(2) . . . . ?
C19 P3 C23A C24A -40.2(12) . . . . ?
C21 P3 C23A C24A -145.6(10) . . . . ?
Ru1 P3 C23A C24A 85.4(11) . . . . ?
C19 P3 C23B C24B 64.7(8) . . . . ?
C21 P3 C23B C24B -41.7(9) . . . . ?
Ru1 P3 C23B C24B 179.0(5) . . . . ?
O2 S1 N23 S2 25.2(3) . . . . ?
O1 S1 N23 S2 161.71(19) . . . . ?
C25 S1 N23 S2 -89.8(2) . . . . ?
O3 S2 N23 S1 -100.2(2) . . . . ?
O4 S2 N23 S1 40.8(3) . . . . ?
C26 S2 N23 S1 151.0(2) . . . . ?
O2 S1 C25 F1 -53.9(2) . . . . ?
O1 S1 C25 F1 -179.1(2) . . . . ?
N23 S1 C25 F1 67.9(2) . . . . ?
O2 S1 C25 F3 -174.7(2) . . . . ?
O1 S1 C25 F3 60.0(2) . . . . ?
N23 S1 C25 F3 -52.9(2) . . . . ?
O2 S1 C25 F2 66.4(2) . . . . ?
O1 S1 C25 F2 -58.9(2) . . . . ?
N23 S1 C25 F2 -171.9(2) . . . . ?
O3 S2 C26 F4 -179.6(2) . . . . ?
O4 S2 C26 F4 55.4(2) . . . . ?
N23 S2 C26 F4 -63.9(2) . . . . ?
O3 S2 C26 F6 -58.9(3) . . . . ?
O4 S2 C26 F6 176.1(2) . . . . ?
N23 S2 C26 F6 56.9(2) . . . . ?
O3 S2 C26 F5 60.5(3) . . . . ?
O4 S2 C26 F5 -64.5(3) . . . . ?
N23 S2 C26 F5 176.3(2) . . . . ?
